data_2205481
loop_
_publ_author_name
'Auhmani, A.'
'Giorgi, M.'
'Mazoir, N.'

_publ_section_title
(3<i>S</i>,4<i>S</i>,5<i>S</i>,10<i>S</i>,13<i>R</i>,14<i>R</i>,17<i>R</i>)-4\a,14\a-Dimethyl-3\b-tosyl-5\a-cholest-8-ene-7,11-dione
_journal_issue 4
_journal_name_full 'Acta Crystallographica Section E'
_journal_page_first o1190
_journal_page_last o1192
_journal_paper_doi 10.1107/S1600536805009761
_journal_volume 61
_journal_year 2005
_chemical_formula_iupac 'C36 H52 O5 S'
_chemical_formula_moiety 'C36 H52 O5 S'
_chemical_formula_sum 'C36 H52 O5 S'
_chemical_formula_weight 596.84
_chemical_name_systematic
;
(3S,4S,5S,10S,13R,14R,17R)-4\a,14\a-Dimethyl-3\b-tosyl-5\a-cholest-8-ene-
7,11-dione
;
_space_group_IT_number 19
_symmetry_cell_setting orthorhombic
_symmetry_space_group_name_Hall 'P 2ac 2ab'
_symmetry_space_group_name_H-M 'P 21 21 21'
_atom_sites_solution_hydrogens geom
_atom_sites_solution_primary direct
_atom_sites_solution_secondary difmap
_cell_angle_alpha 90.
_cell_angle_beta 90.
_cell_angle_gamma 90.
_cell_formula_units_Z 4
_cell_length_a 11.2528(2)
_cell_length_b 14.3549(3)
_cell_length_c 20.7998(5)
_cell_measurement_reflns_used 16425
_cell_measurement_temperature 293(2)
_cell_measurement_theta_max 26.04
_cell_measurement_theta_min 1.81
_cell_volume 3359.85(12)
_computing_cell_refinement 'DENZO and SCALEPACK (Otwinowski & Minor, 1997)'
_computing_data_collection 'KappaCCD Software (Nonius, 1998)'
_computing_data_reduction 'DENZO and SCALEPACK'
_computing_molecular_graphics 'ORTEP-3 for Windows (Farrugia, 1997)'
_computing_publication_material 'SHELXL97 (Sheldrick, 1997)'
_computing_structure_refinement 'SHELXL97 (Sheldrick, 1997)'
_computing_structure_solution 'SIR92 (Altomare <i>et al.</i>, 1994)'
_diffrn_ambient_temperature 293(2)
_diffrn_measured_fraction_theta_full 0.962
_diffrn_measured_fraction_theta_max 0.955
_diffrn_measurement_device_type 'Nonius KappaCCD'
_diffrn_measurement_method \f
_diffrn_radiation_monochromator graphite
_diffrn_radiation_source 'fine-focus sealed tube'
_diffrn_radiation_type MoK\a
_diffrn_radiation_wavelength 0.71073
_diffrn_reflns_av_R_equivalents 0.049
_diffrn_reflns_av_sigmaI/netI 0.0307
_diffrn_reflns_limit_h_max 12
_diffrn_reflns_limit_h_min -12
_diffrn_reflns_limit_k_max 17
_diffrn_reflns_limit_k_min -17
_diffrn_reflns_limit_l_max 25
_diffrn_reflns_limit_l_min -25
_diffrn_reflns_number 16425
_diffrn_reflns_theta_full 25.00
_diffrn_reflns_theta_max 26.04
_diffrn_reflns_theta_min 2.30
_exptl_absorpt_coefficient_mu 0.136
_exptl_absorpt_correction_type none
_exptl_crystal_colour colorless
_exptl_crystal_density_diffrn 1.180
_exptl_crystal_density_method 'not measured'
_exptl_crystal_description prism
_exptl_crystal_F_000 1296
_exptl_crystal_size_max .6
_exptl_crystal_size_mid .6
_exptl_crystal_size_min .4
_refine_diff_density_max 0.330
_refine_diff_density_min -0.198
_refine_ls_abs_structure_details 'Flack (1983), 2648 Friedel pairs'
_refine_ls_abs_structure_Flack 0.01(11)
_refine_ls_extinction_method none
_refine_ls_goodness_of_fit_ref 1.081
_refine_ls_hydrogen_treatment constr
_refine_ls_matrix_type full
_refine_ls_number_parameters 387
_refine_ls_number_reflns 6358
_refine_ls_number_restraints 0
_refine_ls_restrained_S_all 1.081
_refine_ls_R_factor_all 0.0683
_refine_ls_R_factor_gt 0.0564
_refine_ls_shift/su_max 0.001
_refine_ls_shift/su_mean 0.000
_refine_ls_structure_factor_coef Fsqd
_refine_ls_weighting_details 'w = 1/[\s^2^(Fo^2^)+(0.0727P)^2^+1.1094P] where P = (Fo^2^+2Fc^2^)/3'
_refine_ls_weighting_scheme calc
_refine_ls_wR_factor_gt 0.1420
_refine_ls_wR_factor_ref 0.1561
_reflns_number_gt 5501
_reflns_number_total 6358
_reflns_threshold_expression I>2\s(I)
_cod_data_source_file dn6211.cif
_cod_data_source_block I
_cod_depositor_comments
;
The following automatic conversions were performed:
'_symmetry_cell_setting' value 'Orthorhombic' changed to 'orthorhombic'
according to '/home/saulius/struct/CIF-dictionaries/cif_core.dic'
dictionary named 'cif_core.dic' version 2.4.1 from 2010-06-29.

Automatic conversion script
Id: cif_fix_enum 1527 2010-12-29 10:47:43Z saulius 

The following automatic conversions were performed:

'_symmetry_cell_setting' value 'Orthorhombic' changed to
'orthorhombic' according to
/home/saulius/struct/CIF-dictionaries/cif_core.dic dictionary named
'cif_core.dic' version 2.4.1 from 2010-06-29.

Automatic conversion script
Id: cif_fix_values 1715 2011-07-08 13:25:40Z adriana 
;
_cod_database_code 2205481

loop_
_symmetry_equiv_pos_as_xyz
'x, y, z'
'-x+1/2, -y, z+1/2'
'x+1/2, -y+1/2, -z'
'-x, y+1/2, -z+1/2'

loop_
_atom_site_label
_atom_site_fract_x
_atom_site_fract_y
_atom_site_fract_z
_atom_site_U_iso_or_equiv
_atom_site_adp_type
_atom_site_calc_flag
_atom_site_refinement_flags
_atom_site_occupancy
_atom_site_type_symbol
S1 -0.34928(8) 0.27052(6) 0.45602(4) 0.0705(2) Uani d . 1 S
O1 -0.4589(3) 0.3136(2) 0.44008(18) 0.1046(10) Uani d . 1 O
O2 -0.2711(3) 0.31451(19) 0.50018(13) 0.0900(8) Uani d . 1 O
O3 -0.2827(2) 0.25184(19) 0.39099(11) 0.0788(7) Uani d . 1 O
O4 0.1665(2) 0.55830(14) 0.28805(16) 0.0874(8) Uani d . 1 O
O5 0.2402(3) 0.15287(18) 0.2676(2) 0.1261(13) Uani d . 1 O
C1 0.0397(3) 0.2103(2) 0.34645(17) 0.0650(8) Uani d . 1 C
H1A 0.0799 0.2325 0.3842 0.078 Uiso d R 1 H
H1B 0.0775 0.1543 0.3316 0.078 Uiso d R 1 H
C2 -0.0900(3) 0.1896(2) 0.36314(19) 0.0750(9) Uani d . 1 C
H2A -0.1286 0.1629 0.3263 0.090 Uiso d R 1 H
H2B -0.0935 0.1466 0.3984 0.090 Uiso d R 1 H
C3 -0.1561(3) 0.2775(2) 0.38138(14) 0.0623(7) Uani d . 1 C
H3 -0.1227 0.3023 0.4203 0.075 Uiso d R 1 H
C4 -0.1501(3) 0.3521(2) 0.32932(14) 0.0569(7) Uani d . 1 C
H4 -0.1855 0.3292 0.2904 0.068 Uiso d R 1 H
C5 -0.0183(2) 0.37157(18) 0.31708(13) 0.0483(6) Uani d . 1 C
H5 0.0125 0.3848 0.3592 0.058 Uiso d R 1 H
C6 0.0038(3) 0.4552(2) 0.27349(17) 0.0619(7) Uani d . 1 C
H6A -0.0172 0.4389 0.2302 0.074 Uiso d R 1 H
H6B -0.0438 0.5069 0.2874 0.074 Uiso d R 1 H
C7 0.1326(3) 0.47903(18) 0.27664(15) 0.0568(7) Uani d . 1 C
C8 0.2191(2) 0.40078(17) 0.27041(13) 0.0479(6) Uani d . 1 C
C9 0.1830(2) 0.31184(18) 0.28139(14) 0.0510(6) Uani d . 1 C
C10 0.0525(2) 0.28526(17) 0.29322(13) 0.0477(6) Uani d . 1 C
C11 0.2717(3) 0.2345(2) 0.2726(2) 0.0730(9) Uani d . 1 C
C12 0.4004(3) 0.2580(2) 0.25914(18) 0.0667(8) Uani d . 1 C
H12A 0.4419 0.2668 0.2990 0.080 Uiso d R 1 H
H12B 0.4362 0.2076 0.2357 0.080 Uiso d R 1 H
C13 0.4083(2) 0.34651(16) 0.21812(13) 0.0465(6) Uani d . 1 C
C14 0.3473(2) 0.42594(17) 0.25656(13) 0.0482(6) Uani d . 1 C
C15 0.3732(3) 0.5106(2) 0.21292(18) 0.0650(8) Uani d . 1 C
H15A 0.3165 0.5132 0.1785 0.078 Uiso d R 1 H
H15B 0.3679 0.5665 0.2381 0.078 Uiso d R 1 H
C16 0.5011(3) 0.4920(2) 0.18938(18) 0.0659(8) Uani d . 1 C
H16A 0.5046 0.5025 0.1438 0.079 Uiso d R 1 H
H16B 0.5553 0.5334 0.2107 0.079 Uiso d R 1 H
C17 0.5329(2) 0.38929(18) 0.20415(14) 0.0501(6) Uani d . 1 C
H17 0.5805 0.3870 0.2425 0.060 Uiso d R 1 H
C18 0.3453(3) 0.3276(2) 0.15386(16) 0.0665(8) Uani d . 1 C
H18A 0.3828 0.2760 0.1327 0.080 Uiso calc R 1 H
H18B 0.3505 0.3819 0.1270 0.080 Uiso calc R 1 H
H18C 0.2633 0.3131 0.1617 0.080 Uiso calc R 1 H
C19 0.0047(3) 0.2487(2) 0.22885(15) 0.0662(8) Uani d . 1 C
H19A 0.0041 0.2983 0.1979 0.079 Uiso calc R 1 H
H19B -0.0747 0.2258 0.2347 0.079 Uiso calc R 1 H
H19C 0.0547 0.1992 0.2137 0.079 Uiso calc R 1 H
C20 0.6117(3) 0.3471(2) 0.15162(15) 0.0587(7) Uani d . 1 C
H20 0.5681 0.3501 0.1120 0.070 Uiso d R 1 H
C21 0.6441(3) 0.2454(2) 0.1662(2) 0.0767(9) Uani d . 1 C
H21A 0.7022 0.2241 0.1357 0.092 Uiso calc R 1 H
H21B 0.5742 0.2073 0.1632 0.092 Uiso calc R 1 H
H21C 0.6762 0.2411 0.2089 0.092 Uiso calc R 1 H
C22 0.7234(3) 0.4059(3) 0.14298(16) 0.0675(8) Uani d . 1 C
H22A 0.7015 0.4699 0.1370 0.081 Uiso d R 1 H
H22B 0.7718 0.4002 0.1808 0.081 Uiso d R 1 H
C23 0.8045(3) 0.3806(3) 0.08596(17) 0.0756(10) Uani d . 1 C
H23A 0.8490 0.3255 0.0961 0.091 Uiso d R 1 H
H23B 0.7565 0.3694 0.0486 0.091 Uiso d R 1 H
C24 0.8924(4) 0.4583(4) 0.0708(2) 0.1006(14) Uani d . 1 C
H24A 0.8488 0.5117 0.0562 0.121 Uiso d R 1 H
H24B 0.9353 0.4739 0.1093 0.121 Uiso d R 1 H
C25 0.9862(5) 0.4355(5) 0.0187(3) 0.129(2) Uani d . 1 C
H25 1.0185 0.4949 0.0068 0.154 Uiso d R 1 H
C26 1.0807(5) 0.3766(6) 0.0436(4) 0.177(3) Uani d . 1 C
H26A 1.0468 0.3252 0.0667 0.213 Uiso calc R 1 H
H26B 1.1301 0.4123 0.0721 0.213 Uiso calc R 1 H
H26C 1.1277 0.3536 0.0086 0.213 Uiso calc R 1 H
C27 0.9317(6) 0.4055(5) -0.0425(3) 0.148(2) Uani d . 1 C
H27A 0.9904 0.4068 -0.0759 0.178 Uiso calc R 1 H
H27B 0.8678 0.4469 -0.0533 0.178 Uiso calc R 1 H
H27C 0.9015 0.3433 -0.0379 0.178 Uiso calc R 1 H
C28 -0.2193(3) 0.4391(3) 0.3487(2) 0.0745(9) Uani d . 1 C
H28A -0.1821 0.4673 0.3855 0.089 Uiso calc R 1 H
H28B -0.2995 0.4222 0.3593 0.089 Uiso calc R 1 H
H28C -0.2197 0.4826 0.3136 0.089 Uiso calc R 1 H
C29 0.4067(3) 0.4462(3) 0.32185(17) 0.0739(9) Uani d . 1 C
H29A 0.3671 0.4975 0.3423 0.089 Uiso calc R 1 H
H29B 0.4888 0.4618 0.3151 0.089 Uiso calc R 1 H
H29C 0.4014 0.3921 0.3488 0.089 Uiso calc R 1 H
C30 -0.3808(3) 0.1580(2) 0.48300(14) 0.0577(7) Uani d . 1 C
C31 -0.2943(3) 0.1091(3) 0.51723(18) 0.0771(9) Uani d . 1 C
H31 -0.2182 0.1370 0.5254 0.092 Uiso d R 1 H
C32 -0.3221(4) 0.0208(3) 0.53910(19) 0.0888(12) Uani d . 1 C
H32 -0.2646 -0.0149 0.5626 0.107 Uiso d R 1 H
C33 -0.4320(5) -0.0194(3) 0.52894(17) 0.0870(12) Uani d . 1 C
C34 -0.5163(4) 0.0317(3) 0.49499(16) 0.0788(10) Uani d . 1 C
H34 -0.5929 0.0048 0.4866 0.095 Uiso d R 1 H
C35 -0.4906(3) 0.1199(2) 0.47204(15) 0.0642(8) Uani d . 1 C
H35 -0.5494 0.1558 0.4496 0.077 Uiso d R 1 H
C36 -0.4627(7) -0.1151(3) 0.5548(3) 0.135(2) Uani d . 1 C
H36A -0.4200 -0.1616 0.5310 0.162 Uiso calc R 1 H
H36B -0.5466 -0.1256 0.5504 0.162 Uiso calc R 1 H
H36C -0.4410 -0.1187 0.5994 0.162 Uiso calc R 1 H

loop_
_atom_site_aniso_label
_atom_site_aniso_U_11
_atom_site_aniso_U_22
_atom_site_aniso_U_33
_atom_site_aniso_U_12
_atom_site_aniso_U_13
_atom_site_aniso_U_23
S1 0.0660(5) 0.0728(5) 0.0729(5) -0.0038(4) 0.0168(4) 0.0072(4)
O1 0.0800(18) 0.0876(18) 0.146(3) 0.0178(14) 0.0215(18) 0.0434(18)
O2 0.0944(19) 0.0913(17) 0.0844(17) -0.0265(15) 0.0249(14) -0.0247(14)
O3 0.0671(14) 0.1091(19) 0.0602(12) -0.0328(13) 0.0124(10) -0.0017(13)
O4 0.0682(14) 0.0422(11) 0.152(2) -0.0009(10) 0.0191(15) -0.0063(13)
O5 0.111(2) 0.0566(15) 0.211(4) 0.0044(15) 0.040(3) 0.006(2)
C1 0.073(2) 0.0509(16) 0.0714(19) -0.0045(14) 0.0052(16) 0.0131(14)
C2 0.088(2) 0.0640(19) 0.073(2) -0.0129(17) 0.0168(18) 0.0157(17)
C3 0.0580(17) 0.0749(19) 0.0539(15) -0.0173(16) 0.0045(13) 0.0033(14)
C4 0.0501(15) 0.0676(17) 0.0531(15) -0.0070(14) -0.0018(12) 0.0010(13)
C5 0.0480(14) 0.0463(14) 0.0506(14) -0.0041(11) -0.0034(11) 0.0023(11)
C6 0.0500(16) 0.0514(15) 0.084(2) 0.0039(12) 0.0000(14) 0.0125(14)
C7 0.0514(16) 0.0403(13) 0.0788(19) 0.0009(11) 0.0071(14) 0.0070(13)
C8 0.0467(14) 0.0393(12) 0.0576(15) 0.0000(10) 0.0014(12) 0.0030(11)
C9 0.0512(15) 0.0406(12) 0.0612(16) 0.0021(11) 0.0000(12) 0.0030(12)
C10 0.0540(15) 0.0367(13) 0.0523(14) -0.0069(10) 0.0012(11) 0.0034(10)
C11 0.0659(19) 0.0375(14) 0.116(3) 0.0023(13) 0.0108(18) 0.0198(16)
C12 0.0593(18) 0.0443(15) 0.096(2) 0.0108(13) 0.0087(15) 0.0161(15)
C13 0.0479(14) 0.0361(12) 0.0556(14) 0.0036(10) -0.0037(11) 0.0017(11)
C14 0.0454(14) 0.0414(12) 0.0577(15) -0.0025(11) 0.0026(12) -0.0019(11)
C15 0.0593(18) 0.0419(14) 0.094(2) 0.0010(12) 0.0128(16) 0.0052(14)
C16 0.0644(19) 0.0518(16) 0.081(2) -0.0018(14) 0.0205(16) 0.0064(14)
C17 0.0455(14) 0.0511(14) 0.0537(15) 0.0015(11) -0.0004(11) -0.0011(12)
C18 0.0570(18) 0.076(2) 0.0669(18) 0.0054(15) -0.0100(15) -0.0175(16)
C19 0.071(2) 0.066(2) 0.0617(18) -0.0163(15) 0.0077(15) -0.0113(14)
C20 0.0560(17) 0.0634(17) 0.0567(16) 0.0103(13) 0.0008(13) -0.0013(13)
C21 0.067(2) 0.0628(19) 0.101(3) 0.0124(16) 0.0078(18) -0.0113(17)
C22 0.0536(18) 0.086(2) 0.0626(18) 0.0009(15) 0.0095(14) 0.0006(17)
C23 0.072(2) 0.084(2) 0.071(2) 0.0198(18) 0.0130(17) 0.0000(18)
C24 0.076(3) 0.144(4) 0.082(2) 0.004(3) 0.024(2) 0.015(3)
C25 0.096(3) 0.186(6) 0.103(4) 0.032(4) 0.033(3) 0.028(4)
C26 0.085(4) 0.219(8) 0.228(8) 0.037(4) 0.031(5) 0.075(7)
C27 0.169(6) 0.189(6) 0.088(3) 0.002(5) 0.045(4) -0.017(4)
C28 0.0552(18) 0.078(2) 0.090(2) 0.0045(16) 0.0030(17) 0.0026(19)
C29 0.0583(19) 0.096(3) 0.068(2) -0.0054(17) 0.0003(15) -0.0258(18)
C30 0.0562(17) 0.0663(18) 0.0505(15) 0.0059(13) 0.0107(12) 0.0002(13)
C31 0.065(2) 0.090(2) 0.076(2) 0.0128(18) -0.0030(17) 0.0030(19)
C32 0.111(3) 0.086(2) 0.069(2) 0.027(2) -0.006(2) 0.009(2)
C33 0.141(4) 0.064(2) 0.056(2) 0.007(2) 0.000(2) -0.0028(16)
C34 0.099(3) 0.075(2) 0.0620(19) -0.016(2) 0.0042(18) -0.0072(17)
C35 0.066(2) 0.074(2) 0.0522(16) -0.0019(15) 0.0035(13) 0.0027(14)
C36 0.225(7) 0.070(3) 0.110(4) -0.008(4) 0.008(4) 0.009(3)

loop_
_atom_type_symbol
_atom_type_description
_atom_type_scat_dispersion_real
_atom_type_scat_dispersion_imag
_atom_type_scat_source
C C 0.0033 0.0016 'International Tables Vol C Tables 4.2.6.8 and 6.1.1.4'
H H 0.0000 0.0000 'International Tables Vol C Tables 4.2.6.8 and 6.1.1.4'
S S 0.1246 0.1234 'International Tables Vol C Tables 4.2.6.8 and 6.1.1.4'
O O 0.0106 0.0060 'International Tables Vol C Tables 4.2.6.8 and 6.1.1.4'

loop_
_geom_angle_atom_site_label_1
_geom_angle_atom_site_label_2
_geom_angle_atom_site_label_3
_geom_angle
O1 S1 O2 119.8(2)
O1 S1 O3 106.77(19)
O2 S1 O3 109.70(14)
O1 S1 C30 107.53(16)
O2 S1 C30 109.24(17)
O3 S1 C30 102.45(14)
C3 O3 S1 122.1(2)
C2 C1 C10 112.7(3)
C2 C1 H1A 109.2
C10 C1 H1A 108.0
C2 C1 H1B 109.5
C10 C1 H1B 108.0
H1A C1 H1B 109.5
C3 C2 C1 111.4(3)
C3 C2 H2A 108.1
C1 C2 H2A 109.2
C3 C2 H2B 108.9
C1 C2 H2B 109.7
H2A C2 H2B 109.5
O3 C3 C2 107.4(3)
O3 C3 C4 108.2(3)
C2 C3 C4 112.7(3)
O3 C3 H3 110.7
C2 C3 H3 109.1
C4 C3 H3 108.7
C3 C4 C28 111.4(3)
C3 C4 C5 106.8(2)
C28 C4 C5 112.9(3)
C3 C4 H4 109.8
C28 C4 H4 106.9
C5 C4 H4 108.9
C6 C5 C4 113.6(2)
C6 C5 C10 110.8(2)
C4 C5 C10 113.8(2)
C6 C5 H5 109.1
C4 C5 H5 103.5
C10 C5 H5 105.3
C7 C6 C5 108.3(2)
C7 C6 H6A 109.6
C5 C6 H6A 109.0
C7 C6 H6B 110.6
C5 C6 H6B 109.8
H6A C6 H6B 109.5
O4 C7 C6 121.7(3)
O4 C7 C8 120.9(3)
C6 C7 C8 117.2(2)
C9 C8 C7 119.8(2)
C9 C8 C14 122.7(2)
C7 C8 C14 117.3(2)
C8 C9 C11 118.3(2)
C8 C9 C10 123.1(2)
C11 C9 C10 118.1(2)
C19 C10 C9 106.3(2)
C19 C10 C1 110.6(2)
C9 C10 C1 112.0(2)
C19 C10 C5 111.8(2)
C9 C10 C5 110.1(2)
C1 C10 C5 106.1(2)
O5 C11 C9 121.5(3)
O5 C11 C12 118.3(3)
C9 C11 C12 119.5(2)
C11 C12 C13 110.1(2)
C11 C12 H12A 109.6
C13 C12 H12A 110.0
C11 C12 H12B 109.2
C13 C12 H12B 108.5
H12A C12 H12B 109.5
C12 C13 C18 108.1(2)
C12 C13 C14 107.3(2)
C18 C13 C14 112.0(2)
C12 C13 C17 118.9(2)
C18 C13 C17 108.8(2)
C14 C13 C17 101.8(2)
C8 C14 C29 106.9(2)
C8 C14 C15 118.7(2)
C29 C14 C15 106.6(3)
C8 C14 C13 110.1(2)
C29 C14 C13 113.6(2)
C15 C14 C13 101.1(2)
C16 C15 C14 103.1(2)
C16 C15 H15A 112.9
C14 C15 H15A 110.0
C16 C15 H15B 112.1
C14 C15 H15B 109.0
H15A C15 H15B 109.5
C15 C16 C17 108.5(2)
C15 C16 H16A 108.9
C17 C16 H16A 109.6
C15 C16 H16B 109.8
C17 C16 H16B 110.5
H16A C16 H16B 109.5
C20 C17 C16 111.7(2)
C20 C17 C13 119.9(2)
C16 C17 C13 101.8(2)
C20 C17 H17 104.8
C16 C17 H17 109.0
C13 C17 H17 109.5
C13 C18 H18A 109.5
C13 C18 H18B 109.5
H18A C18 H18B 109.5
C13 C18 H18C 109.5
H18A C18 H18C 109.5
H18B C18 H18C 109.5
C10 C19 H19A 109.5
C10 C19 H19B 109.5
H19A C19 H19B 109.5
C10 C19 H19C 109.5
H19A C19 H19C 109.5
H19B C19 H19C 109.5
C22 C20 C17 110.0(2)
C22 C20 C21 110.8(3)
C17 C20 C21 111.9(3)
C22 C20 H20 107.2
C17 C20 H20 107.3
C21 C20 H20 109.5
C20 C21 H21A 109.5
C20 C21 H21B 109.5
H21A C21 H21B 109.5
C20 C21 H21C 109.5
H21A C21 H21C 109.5
H21B C21 H21C 109.5
C20 C22 C23 116.7(3)
C20 C22 H22A 109.6
C23 C22 H22A 106.1
C20 C22 H22B 109.0
C23 C22 H22B 105.9
H22A C22 H22B 109.5
C24 C23 C22 111.8(3)
C24 C23 H23A 108.1
C22 C23 H23A 109.5
C24 C23 H23B 108.7
C22 C23 H23B 109.2
H23A C23 H23B 109.5
C23 C24 C25 115.6(5)
C23 C24 H24A 108.6
C25 C24 H24A 107.2
C23 C24 H24B 109.0
C25 C24 H24B 106.8
H24A C24 H24B 109.5
C26 C25 C27 116.2(7)
C26 C25 C24 111.9(5)
C27 C25 C24 112.5(5)
C26 C25 H25 109.3
C27 C25 H25 101.2
C24 C25 H25 104.5
C25 C26 H26A 109.5
C25 C26 H26B 109.5
H26A C26 H26B 109.5
C25 C26 H26C 109.5
H26A C26 H26C 109.5
H26B C26 H26C 109.5
C25 C27 H27A 109.5
C25 C27 H27B 109.5
H27A C27 H27B 109.5
C25 C27 H27C 109.5
H27A C27 H27C 109.5
H27B C27 H27C 109.5
C4 C28 H28A 109.5
C4 C28 H28B 109.5
H28A C28 H28B 109.5
C4 C28 H28C 109.5
H28A C28 H28C 109.5
H28B C28 H28C 109.5
C14 C29 H29A 109.5
C14 C29 H29B 109.5
H29A C29 H29B 109.5
C14 C29 H29C 109.5
H29A C29 H29C 109.5
H29B C29 H29C 109.5
C35 C30 C31 120.9(3)
C35 C30 S1 119.9(2)
C31 C30 S1 119.2(3)
C32 C31 C30 118.1(4)
C32 C31 H31 121.7
C30 C31 H31 120.1
C31 C32 C33 122.4(4)
C31 C32 H32 120.3
C33 C32 H32 117.3
C32 C33 C34 117.8(4)
C32 C33 C36 121.9(5)
C34 C33 C36 120.2(5)
C35 C34 C33 121.0(4)
C35 C34 H34 119.5
C33 C34 H34 119.4
C30 C35 C34 119.8(3)
C30 C35 H35 119.2
C34 C35 H35 121.0
C33 C36 H36A 109.5
C33 C36 H36B 109.5
H36A C36 H36B 109.5
C33 C36 H36C 109.5
H36A C36 H36C 109.5
H36B C36 H36C 109.5

loop_
_geom_bond_atom_site_label_1
_geom_bond_atom_site_label_2
_geom_bond_distance
S1 O1 1.419(3)
S1 O2 1.420(3)
S1 O3 1.569(2)
S1 C30 1.746(3)
O3 C3 1.484(4)
O4 C7 1.223(3)
O5 C11 1.229(4)
C1 C2 1.529(5)
C1 C10 1.551(4)
C1 H1A 0.9599
C1 H1B 0.9599
C2 C3 1.513(5)
C2 H2A 0.9600
C2 H2B 0.9600
C3 C4 1.524(4)
C3 H3 0.9601
C4 C28 1.526(5)
C4 C5 1.531(4)
C4 H4 0.9598
C5 C6 1.525(4)
C5 C10 1.554(4)
C5 H5 0.9601
C6 C7 1.491(4)
C6 H6A 0.9600
C6 H6B 0.9600
C7 C8 1.492(4)
C8 C9 1.359(4)
C8 C14 1.514(4)
C9 C11 1.504(4)
C9 C10 1.537(4)
C10 C19 1.535(4)
C11 C12 1.512(5)
C12 C13 1.533(4)
C12 H12A 0.9599
C12 H12B 0.9601
C13 C18 1.536(4)
C13 C14 1.552(4)
C13 C17 1.559(4)
C14 C29 1.541(4)
C14 C15 1.545(4)
C15 C16 1.543(4)
C15 H15A 0.9600
C15 H15B 0.9600
C16 C17 1.548(4)
C16 H16A 0.9601
C16 H16B 0.9599
C17 C20 1.532(4)
C17 H17 0.9601
C18 H18A 0.9600
C18 H18B 0.9600
C18 H18C 0.9600
C19 H19A 0.9600
C19 H19B 0.9600
C19 H19C 0.9600
C20 C22 1.524(4)
C20 C21 1.535(4)
C20 H20 0.9598
C21 H21A 0.9600
C21 H21B 0.9600
C21 H21C 0.9600
C22 C23 1.540(4)
C22 H22A 0.9601
C22 H22B 0.9600
C23 C24 1.523(6)
C23 H23A 0.9599
C23 H23B 0.9602
C24 C25 1.547(6)
C24 H24A 0.9600
C24 H24B 0.9600
C25 C26 1.454(8)
C25 C27 1.477(9)
C25 H25 0.9600
C26 H26A 0.9600
C26 H26B 0.9600
C26 H26C 0.9600
C27 H27A 0.9600
C27 H27B 0.9600
C27 H27C 0.9600
C28 H28A 0.9600
C28 H28B 0.9600
C28 H28C 0.9600
C29 H29A 0.9600
C29 H29B 0.9600
C29 H29C 0.9600
C30 C35 1.371(5)
C30 C31 1.395(5)
C31 C32 1.382(6)
C31 H31 0.9601
C32 C33 1.382(6)
C32 H32 0.9599
C33 C34 1.392(6)
C33 C36 1.514(6)
C34 C35 1.384(5)
C34 H34 0.9599
C35 H35 0.9599
C36 H36A 0.9600
C36 H36B 0.9600
C36 H36C 0.9600

loop_
_cod_related_entry_id
_cod_related_entry_database
_cod_related_entry_code
1 ChemSpider 21173505
